data_7054729
loop_
_publ_author_name
'Senwar, Kishna Ram'
'Sharma, Pankaj'
'Nekkanti, Shalini'
'Manda, Sathish'
'Kamal, Ahmed'
'Balasubramanian, Sridhar'
'Nagula, Shankaraiah'

_publ_section_title
;
 One-pot &#x2018;click&#x2019; reaction from spiro-epoxides catalyzed by
 Cu(I)-pyrrolidinyl-oxazole-carboxamide
;
_journal_name_full 'New J. Chem.'
_journal_paper_doi 10.1039/C4NJ02131B
_journal_year 2015
_chemical_formula_moiety 'C20 H19 Cl N4 O4'
_chemical_formula_sum 'C20 H19 Cl N4 O4'
_chemical_formula_weight 414.84
_chemical_name_systematic
;
?
;
_space_group_IT_number 14
_symmetry_cell_setting monoclinic
_symmetry_space_group_name_Hall '-P 2ybc'
_symmetry_space_group_name_H-M 'P 1 21/c 1'
_atom_sites_solution_hydrogens geom
_atom_sites_solution_primary direct
_atom_sites_solution_secondary difmap
_audit_creation_method SHELXL-97
_audit_update_record
;
2013-02-21 deposited with the CCDC.
2015-03-09 downloaded from the CCDC.
;
_cell_angle_alpha 90.00
_cell_angle_beta 90.327(1)
_cell_angle_gamma 90.00
_cell_formula_units_Z 4
_cell_length_a 11.2664(18)
_cell_length_b 13.069(2)
_cell_length_c 13.687(2)
_cell_measurement_reflns_used 6443
_cell_measurement_temperature 294(2)
_cell_measurement_theta_max 24.85
_cell_measurement_theta_min 2.39
_cell_volume 2015.2(5)
_computing_cell_refinement 'SAINT (Bruker, 2001)'
_computing_data_collection 'SMART (Bruker, 2001)'
_computing_data_reduction SAINT
_computing_molecular_graphics 'SHELXTL/PC (Sheldrick, 1990)'
_computing_publication_material SHELXL97
_computing_structure_refinement 'SHELXL-97 (Sheldrick, 2008)'
_computing_structure_solution 'SHELXS-97 (Sheldrick, 2008)'
_diffrn_ambient_temperature 294(2)
_diffrn_measured_fraction_theta_full 1.000
_diffrn_measured_fraction_theta_max 1.000
_diffrn_measurement_device 'Bruker SMART APEX CCD area-detector'
_diffrn_measurement_device_type 'CCD Area Detector'
_diffrn_measurement_method '\w scan'
_diffrn_radiation_monochromator graphite
_diffrn_radiation_source 'fine-focus sealed tube'
_diffrn_radiation_type MoK\a
_diffrn_radiation_wavelength 0.71073
_diffrn_reflns_av_R_equivalents 0.0250
_diffrn_reflns_av_sigmaI/netI 0.0192
_diffrn_reflns_limit_h_max 13
_diffrn_reflns_limit_h_min -13
_diffrn_reflns_limit_k_max 15
_diffrn_reflns_limit_k_min -15
_diffrn_reflns_limit_l_max 16
_diffrn_reflns_limit_l_min -16
_diffrn_reflns_number 18997
_diffrn_reflns_theta_full 24.99
_diffrn_reflns_theta_max 24.99
_diffrn_reflns_theta_min 1.81
_diffrn_standards_number 0
_exptl_absorpt_coefficient_mu 0.224
_exptl_absorpt_correction_type none
_exptl_crystal_colour colorless
_exptl_crystal_density_diffrn 1.367
_exptl_crystal_density_method 'not measured'
_exptl_crystal_description block
_exptl_crystal_F_000 864
_exptl_crystal_size_max 0.16
_exptl_crystal_size_mid 0.14
_exptl_crystal_size_min 0.08
_refine_diff_density_max 0.382
_refine_diff_density_min -0.233
_refine_diff_density_rms 0.043
_refine_ls_extinction_method none
_refine_ls_goodness_of_fit_ref 1.025
_refine_ls_hydrogen_treatment mixed
_refine_ls_matrix_type full
_refine_ls_number_parameters 268
_refine_ls_number_reflns 3547
_refine_ls_number_restraints 0
_refine_ls_restrained_S_all 1.025
_refine_ls_R_factor_all 0.0616
_refine_ls_R_factor_gt 0.0512
_refine_ls_shift/su_max 0.000
_refine_ls_shift/su_mean 0.000
_refine_ls_structure_factor_coef Fsqd
_refine_ls_weighting_details 'calc w=1/[\s^2^(Fo^2^)+(0.0760P)^2^+0.8079P] where P=(Fo^2^+2Fc^2^)/3'
_refine_ls_weighting_scheme calc
_refine_ls_wR_factor_gt 0.1374
_refine_ls_wR_factor_ref 0.1475
_reflns_number_gt 2891
_reflns_number_total 3547
_reflns_threshold_expression I>2\s(I)
_cod_data_source_file c4nj02131b2.cif
_cod_data_source_block ar41
_cod_original_cell_volume 2015.2(6)
_cod_original_sg_symbol_H-M 'P 21/c'
_cod_database_code 7054729

loop_
_symmetry_equiv_pos_as_xyz
'x, y, z'
'-x, y+1/2, -z+1/2'
'-x, -y, -z'
'x, -y-1/2, z-1/2'

loop_
_atom_site_label
_atom_site_type_symbol
_atom_site_fract_x
_atom_site_fract_y
_atom_site_fract_z
_atom_site_U_iso_or_equiv
_atom_site_adp_type
_atom_site_occupancy
_atom_site_symmetry_multiplicity
_atom_site_calc_flag
_atom_site_refinement_flags
N1 N 0.38895(16) 0.23241(15) 1.15366(13) 0.0588(5) Uani 1 1 d .
C2 C 0.47095(19) 0.15626(16) 1.12729(15) 0.0528(5) Uani 1 1 d .
C3 C 0.4747(3) 0.05444(19) 1.15623(19) 0.0700(7) Uani 1 1 d .
H3 H 0.4158 0.0268 1.1956 0.084 Uiso 1 1 calc R
C4 C 0.5682(3) -0.00391(18) 1.1247(2) 0.0770(8) Uani 1 1 d .
H4 H 0.5729 -0.0722 1.1433 0.092 Uiso 1 1 calc R
C5 C 0.6554(2) 0.03680(18) 1.06603(19) 0.0683(7) Uani 1 1 d .
C6 C 0.6526(2) 0.13815(17) 1.03597(15) 0.0562(5) Uani 1 1 d .
H6 H 0.7114 0.1652 0.9962 0.067 Uiso 1 1 calc R
C7 C 0.55891(18) 0.19699(15) 1.06771(14) 0.0471(5) Uani 1 1 d .
C8 C 0.53393(19) 0.30956(15) 1.05384(14) 0.0478(5) Uani 1 1 d .
C9 C 0.4990(2) 0.33878(17) 0.94973(14) 0.0546(5) Uani 1 1 d .
H9A H 0.4258 0.3039 0.9325 0.066 Uiso 1 1 calc R
H9B H 0.4838 0.4118 0.9472 0.066 Uiso 1 1 calc R
C10 C 0.6906(2) 0.36155(16) 0.85632(15) 0.0562(6) Uani 1 1 d .
H10 H 0.7190 0.4218 0.8840 0.067 Uiso 1 1 calc R
C11 C 0.7437(2) 0.30460(17) 0.78540(15) 0.0549(5) Uani 1 1 d .
C12 C 0.8558(2) 0.3215(2) 0.73122(18) 0.0724(7) Uani 1 1 d .
H12A H 0.8431 0.3041 0.6631 0.087 Uiso 1 1 calc R
H12B H 0.8763 0.3935 0.7344 0.087 Uiso 1 1 calc R
C13 C 0.9995(2) 0.2950(2) 0.85606(18) 0.0656(6) Uani 1 1 d .
C14 C 0.9913(3) 0.2341(3) 0.9377(2) 0.1012(11) Uani 1 1 d .
H14 H 0.9495 0.1728 0.9346 0.121 Uiso 1 1 calc R
C15 C 1.0461(4) 0.2638(5) 1.0263(3) 0.1296(19) Uani 1 1 d .
H15 H 1.0419 0.2244 1.0827 0.156 Uiso 1 1 calc R
C16 C 1.1068(4) 0.3563(6) 1.0230(4) 0.145(2) Uani 1 1 d .
H16 H 1.1435 0.3778 1.0805 0.174 Uiso 1 1 calc R
C17 C 1.1173(3) 0.4167(4) 0.9458(4) 0.1233(15) Uani 1 1 d .
H17 H 1.1601 0.4774 0.9494 0.148 Uiso 1 1 calc R
C18 C 1.0632(2) 0.3871(2) 0.8602(2) 0.0805(8) Uani 1 1 d .
C19 C 1.1366(5) 0.5328(3) 0.7762(5) 0.178(3) Uani 1 1 d .
H19A H 1.1335 0.5628 0.8402 0.267 Uiso 1 1 calc R
H19B H 1.1034 0.5796 0.7293 0.267 Uiso 1 1 calc R
H19C H 1.2176 0.5186 0.7597 0.267 Uiso 1 1 calc R
O1 O 0.37387(18) 0.40614(15) 1.13356(13) 0.0803(5) Uani 1 1 d .
Cl1 Cl 0.77348(9) -0.04039(7) 1.02932(7) 0.1114(4) Uani 1 1 d .
C1 C 0.4228(2) 0.32551(18) 1.11842(15) 0.0558(5) Uani 1 1 d .
N2 N 0.58925(16) 0.31324(12) 0.87811(11) 0.0489(4) Uani 1 1 d .
N3 N 0.57727(17) 0.22816(13) 0.82345(12) 0.0528(4) Uani 1 1 d .
N4 N 0.67157(17) 0.22317(14) 0.76719(12) 0.0548(5) Uani 1 1 d .
C20 C 0.2895(2) 0.2177(3) 1.2201(2) 0.0835(8) Uani 1 1 d .
H20A H 0.2564 0.2830 1.2370 0.125 Uiso 1 1 calc R
H20B H 0.3168 0.1838 1.2782 0.125 Uiso 1 1 calc R
H20C H 0.2298 0.1766 1.1887 0.125 Uiso 1 1 calc R
O2 O 0.62772(15) 0.37450(11) 1.08164(12) 0.0584(4) Uani 1 1 d .
O3 O 0.95340(15) 0.26248(14) 0.76841(13) 0.0721(5) Uani 1 1 d .
O4 O 1.06963(19) 0.43934(17) 0.7753(2) 0.1041(7) Uani 1 1 d .
H1O H 0.651(2) 0.353(2) 1.134(2) 0.071(8) Uiso 1 1 d .

loop_
_atom_site_aniso_label
_atom_site_aniso_U_11
_atom_site_aniso_U_22
_atom_site_aniso_U_33
_atom_site_aniso_U_23
_atom_site_aniso_U_13
_atom_site_aniso_U_12
N1 0.0571(10) 0.0708(13) 0.0486(10) 0.0041(9) -0.0053(8) -0.0023(9)
C2 0.0614(13) 0.0498(11) 0.0469(11) 0.0022(9) -0.0165(10) -0.0073(10)
C3 0.0849(17) 0.0580(14) 0.0668(15) 0.0149(12) -0.0192(13) -0.0191(13)
C4 0.108(2) 0.0414(12) 0.0813(18) 0.0061(12) -0.0361(17) -0.0016(14)
C5 0.0886(18) 0.0503(13) 0.0657(15) -0.0101(11) -0.0292(13) 0.0144(13)
C6 0.0688(14) 0.0541(12) 0.0456(11) -0.0055(9) -0.0126(10) 0.0078(11)
C7 0.0602(12) 0.0433(10) 0.0377(10) -0.0005(8) -0.0141(9) -0.0016(9)
C8 0.0634(12) 0.0403(10) 0.0396(10) 0.0004(8) -0.0083(9) 0.0013(9)
C9 0.0706(14) 0.0501(11) 0.0431(11) 0.0002(9) -0.0100(10) 0.0089(10)
C10 0.0769(15) 0.0438(11) 0.0476(12) 0.0018(9) -0.0150(10) -0.0092(11)
C11 0.0644(13) 0.0583(13) 0.0419(11) 0.0059(9) -0.0146(10) -0.0054(10)
C12 0.0674(15) 0.0924(19) 0.0574(14) 0.0116(13) -0.0090(12) -0.0051(13)
C13 0.0495(12) 0.0870(18) 0.0604(14) 0.0051(13) 0.0011(10) 0.0122(12)
C14 0.0645(16) 0.148(3) 0.092(2) 0.041(2) 0.0057(15) 0.0184(18)
C15 0.081(2) 0.238(6) 0.070(2) 0.042(3) 0.0074(18) 0.059(3)
C16 0.105(3) 0.231(7) 0.097(3) -0.025(4) -0.015(3) 0.047(4)
C17 0.095(2) 0.138(3) 0.136(4) -0.054(3) -0.038(3) 0.017(2)
C18 0.0534(14) 0.091(2) 0.097(2) -0.0290(17) -0.0098(14) 0.0098(14)
C19 0.158(4) 0.070(2) 0.308(8) -0.008(3) 0.047(5) -0.026(3)
O1 0.1001(13) 0.0719(11) 0.0688(11) -0.0084(9) 0.0016(10) 0.0309(10)
Cl1 0.1267(7) 0.0854(6) 0.1218(7) -0.0255(5) -0.0310(6) 0.0540(5)
C1 0.0670(13) 0.0576(13) 0.0425(11) -0.0018(10) -0.0112(10) 0.0080(11)
N2 0.0685(11) 0.0425(9) 0.0357(8) 0.0006(7) -0.0108(8) -0.0001(8)
N3 0.0685(11) 0.0499(10) 0.0397(9) -0.0037(7) -0.0111(8) -0.0033(8)
N4 0.0671(11) 0.0579(11) 0.0393(9) -0.0045(8) -0.0105(8) 0.0010(9)
C20 0.0643(15) 0.123(2) 0.0631(16) 0.0124(16) 0.0010(12) -0.0056(16)
O2 0.0817(11) 0.0485(8) 0.0450(8) 0.0052(7) -0.0150(8) -0.0113(7)
O3 0.0691(10) 0.0781(11) 0.0690(11) -0.0083(9) -0.0115(8) -0.0008(9)
O4 0.0866(14) 0.0792(14) 0.146(2) 0.0183(14) -0.0024(14) -0.0133(11)

loop_
_atom_type_symbol
_atom_type_description
_atom_type_scat_dispersion_real
_atom_type_scat_dispersion_imag
_atom_type_scat_source
C C 0.0033 0.0016 'International Tables Vol C Tables 4.2.6.8 and 6.1.1.4'
H H 0.0000 0.0000 'International Tables Vol C Tables 4.2.6.8 and 6.1.1.4'
N N 0.0061 0.0033 'International Tables Vol C Tables 4.2.6.8 and 6.1.1.4'
O O 0.0106 0.0060 'International Tables Vol C Tables 4.2.6.8 and 6.1.1.4'
Cl Cl 0.1484 0.1585 'International Tables Vol C Tables 4.2.6.8 and 6.1.1.4'

loop_
_geom_angle_atom_site_label_1
_geom_angle_atom_site_label_2
_geom_angle_atom_site_label_3
_geom_angle
C1 N1 C2 110.79(18)
C1 N1 C20 123.7(2)
C2 N1 C20 125.0(2)
C3 C2 C7 120.8(2)
C3 C2 N1 128.6(2)
C7 C2 N1 110.52(18)
C4 C3 C2 117.7(2)
C4 C3 H3 121.1
C2 C3 H3 121.1
C3 C4 C5 121.3(2)
C3 C4 H4 119.4
C5 C4 H4 119.4
C4 C5 C6 121.7(2)
C4 C5 Cl1 119.4(2)
C6 C5 Cl1 118.8(2)
C7 C6 C5 117.1(2)
C7 C6 H6 121.5
C5 C6 H6 121.5
C6 C7 C2 121.3(2)
C6 C7 C8 130.3(2)
C2 C7 C8 108.26(18)
O2 C8 C7 114.51(17)
O2 C8 C9 106.95(17)
C7 C8 C9 114.12(16)
O2 C8 C1 111.87(16)
C7 C8 C1 102.12(17)
C9 C8 C1 107.09(17)
N2 C9 C8 113.20(17)
N2 C9 H9A 108.9
C8 C9 H9A 108.9
N2 C9 H9B 108.9
C8 C9 H9B 108.9
H9A C9 H9B 107.8
N2 C10 C11 106.21(19)
N2 C10 H10 126.9
C11 C10 H10 126.9
N4 C11 C10 107.0(2)
N4 C11 C12 122.2(2)
C10 C11 C12 130.7(2)
O3 C12 C11 113.3(2)
O3 C12 H12A 108.9
C11 C12 H12A 108.9
O3 C12 H12B 108.9
C11 C12 H12B 108.9
H12A C12 H12B 107.7
O3 C13 C14 120.3(3)
O3 C13 C18 119.5(2)
C14 C13 C18 120.0(3)
C13 C14 C15 120.5(4)
C13 C14 H14 119.8
C15 C14 H14 119.8
C16 C15 C14 115.2(4)
C16 C15 H15 122.4
C14 C15 H15 122.4
C17 C16 C15 126.1(5)
C17 C16 H16 116.9
C15 C16 H16 116.9
C16 C17 C18 118.2(5)
C16 C17 H17 120.9
C18 C17 H17 120.9
O4 C18 C17 124.5(4)
O4 C18 C13 115.4(2)
C17 C18 C13 120.1(4)
O4 C19 H19A 109.5
O4 C19 H19B 109.5
H19A C19 H19B 109.5
O4 C19 H19C 109.5
H19A C19 H19C 109.5
H19B C19 H19C 109.5
O1 C1 N1 126.1(2)
O1 C1 C8 125.9(2)
N1 C1 C8 108.06(18)
C10 N2 N3 110.38(18)
C10 N2 C9 129.91(18)
N3 N2 C9 119.70(18)
N4 N3 N2 106.69(17)
N3 N4 C11 109.69(17)
N1 C20 H20A 109.5
N1 C20 H20B 109.5
H20A C20 H20B 109.5
N1 C20 H20C 109.5
H20A C20 H20C 109.5
H20B C20 H20C 109.5
C8 O2 H1O 105.9(19)
C13 O3 C12 115.4(2)
C18 O4 C19 116.9(4)

loop_
_geom_bond_atom_site_label_1
_geom_bond_atom_site_label_2
_geom_bond_distance
N1 C1 1.364(3)
N1 C2 1.406(3)
N1 C20 1.460(3)
C2 C3 1.389(3)
C2 C7 1.393(3)
C3 C4 1.372(4)
C3 H3 0.9300
C4 C5 1.380(4)
C4 H4 0.9300
C5 C6 1.387(3)
C5 Cl1 1.746(3)
C6 C7 1.378(3)
C6 H6 0.9300
C7 C8 1.510(3)
C8 O2 1.406(2)
C8 C9 1.525(3)
C8 C1 1.551(3)
C9 N2 1.456(3)
C9 H9A 0.9700
C9 H9B 0.9700
C10 N2 1.340(3)
C10 C11 1.364(3)
C10 H10 0.9300
C11 N4 1.361(3)
C11 C12 1.485(3)
C12 O3 1.434(3)
C12 H12A 0.9700
C12 H12B 0.9700
C13 O3 1.372(3)
C13 C14 1.376(4)
C13 C18 1.403(4)
C14 C15 1.411(6)
C14 H14 0.9300
C15 C16 1.389(7)
C15 H15 0.9300
C16 C17 1.325(7)
C16 H16 0.9300
C17 C18 1.372(5)
C17 H17 0.9300
C18 O4 1.350(4)
C19 O4 1.436(5)
C19 H19A 0.9600
C19 H19B 0.9600
C19 H19C 0.9600
O1 C1 1.208(3)
N2 N3 1.346(2)
N3 N4 1.317(3)
C20 H20A 0.9600
C20 H20B 0.9600
C20 H20C 0.9600
O2 H1O 0.81(3)

loop_
_geom_hbond_atom_site_label_D
_geom_hbond_atom_site_label_H
_geom_hbond_atom_site_label_A
_geom_hbond_distance_DH
_geom_hbond_distance_HA
_geom_hbond_distance_DA
_geom_hbond_angle_DHA
_geom_hbond_site_symmetry_A
O2 H1O N4 0.81(3) 2.09(3) 2.882(2) 165(3) 4_566

loop_
_geom_torsion_atom_site_label_1
_geom_torsion_atom_site_label_2
_geom_torsion_atom_site_label_3
_geom_torsion_atom_site_label_4
_geom_torsion
C1 N1 C2 C3 173.4(2)
C20 N1 C2 C3 0.8(4)
C1 N1 C2 C7 -3.7(2)
C20 N1 C2 C7 -176.3(2)
C7 C2 C3 C4 0.5(3)
N1 C2 C3 C4 -176.3(2)
C2 C3 C4 C5 -0.3(4)
C3 C4 C5 C6 -0.1(4)
C3 C4 C5 Cl1 179.18(19)
C4 C5 C6 C7 0.3(3)
Cl1 C5 C6 C7 -179.05(15)
C5 C6 C7 C2 0.0(3)
C5 C6 C7 C8 175.7(2)
C3 C2 C7 C6 -0.4(3)
N1 C2 C7 C6 176.98(18)
C3 C2 C7 C8 -176.9(2)
N1 C2 C7 C8 0.4(2)
C6 C7 C8 O2 -52.5(3)
C2 C7 C8 O2 123.62(18)
C6 C7 C8 C9 71.2(3)
C2 C7 C8 C9 -112.7(2)
C6 C7 C8 C1 -173.6(2)
C2 C7 C8 C1 2.52(19)
O2 C8 C9 N2 68.6(2)
C7 C8 C9 N2 -59.1(2)
C1 C8 C9 N2 -171.36(17)
N2 C10 C11 N4 -0.1(2)
N2 C10 C11 C12 178.2(2)
N4 C11 C12 O3 -81.8(3)
C10 C11 C12 O3 100.0(3)
O3 C13 C14 C15 175.4(3)
C18 C13 C14 C15 0.5(4)
C13 C14 C15 C16 -0.3(5)
C14 C15 C16 C17 -0.2(7)
C15 C16 C17 C18 0.5(7)
C16 C17 C18 O4 -177.8(4)
C16 C17 C18 C13 -0.3(5)
O3 C13 C18 O4 2.6(3)
C14 C13 C18 O4 177.6(3)
O3 C13 C18 C17 -175.1(3)
C14 C13 C18 C17 -0.2(4)
C2 N1 C1 O1 -175.8(2)
C20 N1 C1 O1 -3.1(4)
C2 N1 C1 C8 5.3(2)
C20 N1 C1 C8 177.95(19)
O2 C8 C1 O1 53.4(3)
C7 C8 C1 O1 176.3(2)
C9 C8 C1 O1 -63.4(3)
O2 C8 C1 N1 -127.62(18)
C7 C8 C1 N1 -4.7(2)
C9 C8 C1 N1 115.51(18)
C11 C10 N2 N3 0.1(2)
C11 C10 N2 C9 178.72(18)
C8 C9 N2 C10 -78.3(3)
C8 C9 N2 N3 100.2(2)
C10 N2 N3 N4 0.0(2)
C9 N2 N3 N4 -178.79(16)
N2 N3 N4 C11 -0.1(2)
C10 C11 N4 N3 0.1(2)
C12 C11 N4 N3 -178.38(19)
C14 C13 O3 C12 114.9(3)
C18 C13 O3 C12 -70.1(3)
C11 C12 O3 C13 -73.1(3)
C17 C18 O4 C19 -0.9(5)
C13 C18 O4 C19 -178.6(3)
